data_1502097
loop_
_publ_author_name
'Kadarkaraisamy, Mariappan'
'Thammavongkeo, Soudsakhone'
'Basa, Prem N.'
'Caple, Gerald'
'Sykes, Andrew G.'

_publ_section_title
;
 Substitution of thiophene oligomers with macrocyclic end caps and the
 colorimetric detection of Hg(II).
;
_journal_issue 9
_journal_name_full 'Organic letters'
_journal_page_first 2364
_journal_page_last 2367
_journal_paper_doi 10.1021/ol200442k
_journal_volume 13
_journal_year 2011
_chemical_formula_moiety 'C30 H28 O6 S2'
_chemical_formula_sum 'C30 H28 O6 S2'
_chemical_formula_weight 548.64
_chemical_name_common CE-bithiophene-monomer
_chemical_name_systematic
;
 ?
;
_space_group_IT_number 14
_symmetry_cell_setting monoclinic
_symmetry_space_group_name_Hall '-P 2yn'
_symmetry_space_group_name_H-M 'P 1 21/n 1'
_atom_sites_solution_hydrogens geom
_atom_sites_solution_primary direct
_atom_sites_solution_secondary difmap
_audit_creation_method SHELXL-97
_cell_angle_alpha 90.00
_cell_angle_beta 92.7030(10)
_cell_angle_gamma 90.00
_cell_formula_units_Z 4
_cell_length_a 8.2245(4)
_cell_length_b 17.4342(9)
_cell_length_c 18.3495(9)
_cell_measurement_reflns_used 9936
_cell_measurement_temperature 100(2)
_cell_measurement_theta_max 25.59
_cell_measurement_theta_min 2.22
_cell_volume 2628.2(2)
_computing_cell_refinement 'Bruker SAINT (Bruker, 2006)'
_computing_data_collection 'Bruker APEXII (Bruker, 2006)'
_computing_data_reduction 'Bruker SAINT (Bruker, 2006)'
_computing_molecular_graphics 'Ortep-3(Farrugia, 1997)'
_computing_publication_material 'WinGX(Farrugia, 1999)'
_computing_structure_refinement 'SHELXL-97 (Sheldrick, 1997a)'
_computing_structure_solution SIR92
_diffrn_ambient_temperature 100(2)
_diffrn_measured_fraction_theta_full 1.000
_diffrn_measured_fraction_theta_max 1.000
_diffrn_measurement_device_type 'CCD area detector'
_diffrn_measurement_method 'phi and omega scans'
_diffrn_radiation_monochromator graphite
_diffrn_radiation_source 'fine-focus sealed tube'
_diffrn_radiation_type MoK\a
_diffrn_radiation_wavelength 0.71073
_diffrn_reflns_av_R_equivalents 0.0407
_diffrn_reflns_av_sigmaI/netI 0.0292
_diffrn_reflns_limit_h_max 9
_diffrn_reflns_limit_h_min -9
_diffrn_reflns_limit_k_max 20
_diffrn_reflns_limit_k_min -20
_diffrn_reflns_limit_l_max 21
_diffrn_reflns_limit_l_min -21
_diffrn_reflns_number 25448
_diffrn_reflns_theta_full 25.00
_diffrn_reflns_theta_max 25.00
_diffrn_reflns_theta_min 1.61
_diffrn_standards_decay_% 0
_diffrn_standards_interval_count 0
_diffrn_standards_interval_time 0
_diffrn_standards_number 0
_exptl_absorpt_coefficient_mu 0.247
_exptl_absorpt_correction_T_max 0.9734
_exptl_absorpt_correction_T_min 0.8845
_exptl_absorpt_correction_type multi-scan
_exptl_absorpt_process_details SADABS
_exptl_crystal_colour yellow
_exptl_crystal_density_diffrn 1.387
_exptl_crystal_density_method 'not measured'
_exptl_crystal_description block
_exptl_crystal_F_000 1152
_exptl_crystal_size_max 0.51
_exptl_crystal_size_mid 0.49
_exptl_crystal_size_min 0.11
_refine_diff_density_max 0.368
_refine_diff_density_min -0.480
_refine_diff_density_rms 0.059
_refine_ls_extinction_method none
_refine_ls_goodness_of_fit_ref 1.081
_refine_ls_hydrogen_treatment constr
_refine_ls_matrix_type full
_refine_ls_number_parameters 343
_refine_ls_number_reflns 4630
_refine_ls_number_restraints 0
_refine_ls_restrained_S_all 1.081
_refine_ls_R_factor_all 0.0567
_refine_ls_R_factor_gt 0.0427
_refine_ls_shift/su_max 0.003
_refine_ls_shift/su_mean 0.000
_refine_ls_structure_factor_coef Fsqd
_refine_ls_weighting_details 'calc w=1/[\s^2^(Fo^2^)+(0.0662P)^2^+1.2439P] where P=(Fo^2^+2Fc^2^)/3'
_refine_ls_weighting_scheme calc
_refine_ls_wR_factor_gt 0.1140
_refine_ls_wR_factor_ref 0.1242
_reflns_number_gt 3692
_reflns_number_total 4630
_reflns_threshold_expression >2sigma(I)
_cod_data_source_file ol200442k_si_001.cif
_cod_data_source_block 08056
_cod_depositor_comments
;
The following automatic conversions were performed:

'_symmetry_cell_setting' value 'Monoclinic' changed to 'monoclinic'
according to /home/saulius/struct/CIF-dictionaries/cif_core.dic
dictionary named 'cif_core.dic' version 2.4.1 from 2010-06-29.

Automatic conversion script
Id: cif_fix_values 1715 2011-07-08 13:25:40Z adriana 
;
_cod_original_sg_symbol_H-M 'P 21/n'
_cod_database_code 1502097

loop_
_symmetry_equiv_pos_as_xyz
'x, y, z'
'-x+1/2, y+1/2, -z+1/2'
'-x, -y, -z'
'x-1/2, -y-1/2, z-1/2'

loop_
_atom_site_label
_atom_site_type_symbol
_atom_site_fract_x
_atom_site_fract_y
_atom_site_fract_z
_atom_site_U_iso_or_equiv
_atom_site_adp_type
_atom_site_occupancy
_atom_site_symmetry_multiplicity
_atom_site_calc_flag
_atom_site_refinement_flags
C1 C 0.5390(3) 0.14451(13) 1.04147(12) 0.0253(5) Uani 1 1 d .
C2 C 0.4145(3) 0.15414(14) 0.98867(13) 0.0309(6) Uani 1 1 d .
H2 H 0.3267 0.1187 0.9853 0.037 Uiso 1 1 calc R
C3 C 0.4185(3) 0.21568(15) 0.94080(13) 0.0335(6) Uani 1 1 d .
H3 H 0.3335 0.2218 0.9044 0.040 Uiso 1 1 calc R
C4 C 0.5441(3) 0.26807(14) 0.94529(13) 0.0299(6) Uani 1 1 d .
H4 H 0.5459 0.3099 0.9122 0.036 Uiso 1 1 calc R
C5 C 0.6690(3) 0.25889(13) 0.99918(12) 0.0264(5) Uani 1 1 d .
C6 C 0.8080(3) 0.31395(14) 1.00127(13) 0.0298(6) Uani 1 1 d .
C7 C 0.9537(3) 0.29424(14) 1.04841(13) 0.0269(5) Uani 1 1 d .
C8 C 1.0981(3) 0.33659(15) 1.04095(14) 0.0331(6) Uani 1 1 d .
H5 H 1.1012 0.3769 1.0062 0.040 Uiso 1 1 calc R
C9 C 1.2338(3) 0.31949(15) 1.08401(14) 0.0339(6) Uani 1 1 d .
H6 H 1.3307 0.3482 1.0789 0.041 Uiso 1 1 calc R
C10 C 1.2317(3) 0.26073(15) 1.13508(14) 0.0319(6) Uani 1 1 d .
H7 H 1.3262 0.2498 1.1651 0.038 Uiso 1 1 calc R
C11 C 1.0896(3) 0.21779(13) 1.14204(13) 0.0257(5) Uani 1 1 d .
C12 C 0.9491(3) 0.23441(13) 1.09854(12) 0.0239(5) Uani 1 1 d .
C13 C 0.7931(3) 0.19019(13) 1.11060(12) 0.0235(5) Uani 1 1 d .
H13 H 0.8220 0.1346 1.1154 0.028 Uiso 1 1 calc R
C14 C 0.6677(3) 0.19808(13) 1.04792(12) 0.0231(5) Uani 1 1 d .
C15 C 0.4118(3) 0.03423(14) 1.09318(14) 0.0322(6) Uani 1 1 d .
H15A H 0.3882 0.0102 1.0449 0.039 Uiso 1 1 calc R
H15B H 0.3146 0.0635 1.1067 0.039 Uiso 1 1 calc R
C16 C 0.4512(3) -0.02621(14) 1.14912(15) 0.0348(6) Uani 1 1 d .
H16A H 0.3633 -0.0650 1.1483 0.042 Uiso 1 1 calc R
H16B H 0.5537 -0.0523 1.1375 0.042 Uiso 1 1 calc R
C17 C 0.4796(3) -0.04919(15) 1.27575(16) 0.0397(7) Uani 1 1 d .
H17A H 0.5438 -0.0936 1.2596 0.048 Uiso 1 1 calc R
H17B H 0.3694 -0.0676 1.2865 0.048 Uiso 1 1 calc R
C18 C 0.5601(3) -0.01486(16) 1.34314(15) 0.0399(7) Uani 1 1 d .
H18A H 0.5076 0.0345 1.3547 0.048 Uiso 1 1 calc R
H18B H 0.5497 -0.0500 1.3851 0.048 Uiso 1 1 calc R
C19 C 0.8164(3) 0.02373(16) 1.39254(14) 0.0376(6) Uani 1 1 d .
H19A H 0.8022 -0.0115 1.4341 0.045 Uiso 1 1 calc R
H19B H 0.7781 0.0753 1.4063 0.045 Uiso 1 1 calc R
C20 C 0.9915(3) 0.02694(16) 1.37445(14) 0.0376(6) Uani 1 1 d .
H20A H 1.0603 0.0372 1.4191 0.045 Uiso 1 1 calc R
H20B H 1.0252 -0.0228 1.3539 0.045 Uiso 1 1 calc R
C21 C 1.1644(3) 0.08167(16) 1.29080(14) 0.0338(6) Uani 1 1 d .
H21A H 1.1660 0.0364 1.2582 0.041 Uiso 1 1 calc R
H21B H 1.2511 0.0749 1.3296 0.041 Uiso 1 1 calc R
C22 C 1.1972(3) 0.15221(15) 1.24824(13) 0.0314(6) Uani 1 1 d .
H22A H 1.1908 0.1980 1.2799 0.038 Uiso 1 1 calc R
H22B H 1.3078 0.1498 1.2292 0.038 Uiso 1 1 calc R
C23 C 0.7198(3) 0.21525(13) 1.18109(12) 0.0219(5) Uani 1 1 d .
C24 C 0.6781(3) 0.17238(13) 1.23865(13) 0.0267(5) Uani 1 1 d .
H24 H 0.6914 0.1183 1.2409 0.032 Uiso 1 1 calc R
C25 C 0.6126(3) 0.21617(13) 1.29509(13) 0.0265(5) Uani 1 1 d .
H25 H 0.5773 0.1943 1.3391 0.032 Uiso 1 1 calc R
C26 C 0.6051(3) 0.29306(13) 1.28024(12) 0.0218(5) Uani 1 1 d .
C27 C 0.5539(3) 0.35551(13) 1.32683(12) 0.0233(5) Uani 1 1 d .
C28 C 0.5776(3) 0.43504(13) 1.31994(12) 0.0227(5) Uani 1 1 d .
H28 H 0.6270 0.4595 1.2803 0.027 Uiso 1 1 calc R
C29 C 0.5159(3) 0.47366(14) 1.38190(14) 0.0318(6) Uani 1 1 d .
H29 H 0.5216 0.5277 1.3880 0.038 Uiso 1 1 calc R
C30 C 0.4497(3) 0.42726(15) 1.43045(14) 0.0341(6) Uani 1 1 d .
H031 H 0.4046 0.4447 1.4742 0.041 Uiso 1 1 calc R
O1 O 0.8048(2) 0.37225(11) 0.96419(10) 0.0442(5) Uani 1 1 d .
O2 O 0.54923(18) 0.08453(9) 1.08990(9) 0.0284(4) Uani 1 1 d .
O3 O 0.4683(2) 0.00702(9) 1.21934(9) 0.0325(4) Uani 1 1 d .
O4 O 0.7258(2) -0.00295(10) 1.32997(9) 0.0334(4) Uani 1 1 d .
O5 O 1.0111(2) 0.08640(9) 1.32281(9) 0.0322(4) Uani 1 1 d .
O6 O 1.07767(18) 0.15739(9) 1.18875(9) 0.0287(4) Uani 1 1 d .
S1 S 0.67830(7) 0.31166(3) 1.19474(3) 0.02348(17) Uani 1 1 d .
S2 S 0.45563(8) 0.33333(4) 1.40482(4) 0.03536(19) Uani 1 1 d .

loop_
_atom_site_aniso_label
_atom_site_aniso_U_11
_atom_site_aniso_U_22
_atom_site_aniso_U_33
_atom_site_aniso_U_23
_atom_site_aniso_U_13
_atom_site_aniso_U_12
C1 0.0243(12) 0.0264(12) 0.0251(12) -0.0054(10) 0.0009(10) 0.0009(10)
C2 0.0222(12) 0.0360(14) 0.0342(14) -0.0120(11) -0.0019(10) -0.0021(10)
C3 0.0292(13) 0.0429(15) 0.0277(13) -0.0074(11) -0.0069(10) 0.0057(11)
C4 0.0350(14) 0.0313(13) 0.0232(13) -0.0013(10) 0.0006(10) 0.0052(11)
C5 0.0272(12) 0.0291(13) 0.0230(12) -0.0057(10) 0.0032(10) 0.0017(10)
C6 0.0355(14) 0.0304(13) 0.0236(12) -0.0047(11) 0.0029(10) -0.0004(11)
C7 0.0268(12) 0.0276(13) 0.0268(13) -0.0066(10) 0.0066(10) -0.0027(10)
C8 0.0369(15) 0.0312(14) 0.0321(14) -0.0058(11) 0.0128(11) -0.0069(11)
C9 0.0253(13) 0.0370(15) 0.0404(15) -0.0121(12) 0.0106(11) -0.0098(11)
C10 0.0183(12) 0.0384(14) 0.0389(14) -0.0123(12) 0.0017(10) -0.0028(10)
C11 0.0224(12) 0.0259(12) 0.0290(13) -0.0067(10) 0.0034(10) -0.0012(9)
C12 0.0205(12) 0.0251(12) 0.0263(12) -0.0095(10) 0.0044(9) 0.0002(9)
C13 0.0200(11) 0.0234(12) 0.0270(12) -0.0045(10) 0.0006(9) -0.0004(9)
C14 0.0203(11) 0.0250(12) 0.0240(12) -0.0084(10) 0.0015(9) 0.0024(9)
C15 0.0251(12) 0.0315(13) 0.0398(14) -0.0076(11) 0.0001(11) -0.0079(10)
C16 0.0295(13) 0.0246(13) 0.0502(16) -0.0048(12) 0.0014(12) -0.0043(10)
C17 0.0289(14) 0.0327(14) 0.0579(18) 0.0147(13) 0.0056(13) 0.0004(11)
C18 0.0327(14) 0.0406(15) 0.0470(17) 0.0173(13) 0.0082(12) 0.0060(12)
C19 0.0464(16) 0.0354(15) 0.0313(14) 0.0047(11) 0.0033(12) 0.0036(12)
C20 0.0396(15) 0.0380(15) 0.0346(14) 0.0035(12) -0.0047(12) 0.0031(12)
C21 0.0222(12) 0.0443(15) 0.0344(14) -0.0050(12) -0.0047(10) 0.0066(11)
C22 0.0222(12) 0.0391(14) 0.0324(14) -0.0088(11) -0.0057(10) 0.0005(11)
C23 0.0162(11) 0.0235(12) 0.0256(12) -0.0012(9) -0.0031(9) -0.0003(9)
C24 0.0277(13) 0.0216(12) 0.0308(13) -0.0007(10) 0.0007(10) 0.0002(10)
C25 0.0278(12) 0.0267(13) 0.0246(12) 0.0018(10) -0.0012(10) -0.0038(10)
C26 0.0179(11) 0.0288(12) 0.0186(11) 0.0018(9) -0.0011(9) -0.0015(9)
C27 0.0209(11) 0.0279(12) 0.0211(11) 0.0015(10) 0.0000(9) 0.0004(9)
C28 0.0219(12) 0.0271(12) 0.0194(11) -0.0058(9) 0.0038(9) -0.0002(9)
C29 0.0319(13) 0.0235(13) 0.0403(15) -0.0047(11) 0.0050(11) -0.0001(10)
C30 0.0359(14) 0.0401(15) 0.0265(13) -0.0050(11) 0.0035(11) 0.0077(11)
O1 0.0505(12) 0.0372(11) 0.0442(11) 0.0135(9) -0.0047(9) -0.0056(9)
O2 0.0237(9) 0.0271(9) 0.0341(9) -0.0021(7) -0.0021(7) -0.0062(7)
O3 0.0322(9) 0.0252(9) 0.0403(10) 0.0041(8) 0.0051(8) 0.0010(7)
O4 0.0295(9) 0.0324(10) 0.0385(10) 0.0024(8) 0.0047(8) 0.0030(7)
O5 0.0307(9) 0.0326(9) 0.0330(10) 0.0005(8) -0.0014(7) 0.0050(7)
O6 0.0199(8) 0.0312(9) 0.0344(9) -0.0027(8) -0.0057(7) -0.0023(7)
S1 0.0262(3) 0.0217(3) 0.0228(3) -0.0007(2) 0.0039(2) -0.0008(2)
S2 0.0419(4) 0.0337(4) 0.0315(4) 0.0036(3) 0.0127(3) 0.0036(3)

loop_
_atom_type_symbol
_atom_type_description
_atom_type_scat_dispersion_real
_atom_type_scat_dispersion_imag
_atom_type_scat_source
C C 0.0033 0.0016 'International Tables Vol C Tables 4.2.6.8 and 6.1.1.4'
H H 0.0000 0.0000 'International Tables Vol C Tables 4.2.6.8 and 6.1.1.4'
O O 0.0106 0.0060 'International Tables Vol C Tables 4.2.6.8 and 6.1.1.4'
S S 0.1246 0.1234 'International Tables Vol C Tables 4.2.6.8 and 6.1.1.4'

loop_
_geom_angle_atom_site_label_1
_geom_angle_atom_site_label_2
_geom_angle_atom_site_label_3
_geom_angle
O2 C1 C2 124.4(2)
O2 C1 C14 115.3(2)
C2 C1 C14 120.3(2)
C1 C2 C3 119.8(2)
C1 C2 H2 120.1
C3 C2 H2 120.1
C4 C3 C2 121.0(2)
C4 C3 H3 119.5
C2 C3 H3 119.5
C3 C4 C5 119.3(2)
C3 C4 H4 120.4
C5 C4 H4 120.4
C14 C5 C4 121.0(2)
C14 C5 C6 120.3(2)
C4 C5 C6 118.7(2)
O1 C6 C7 120.8(2)
O1 C6 C5 121.6(2)
C7 C6 C5 117.5(2)
C12 C7 C8 120.4(2)
C12 C7 C6 120.8(2)
C8 C7 C6 118.8(2)
C9 C8 C7 119.8(2)
C9 C8 H5 120.1
C7 C8 H5 120.1
C8 C9 C10 121.0(2)
C8 C9 H6 119.5
C10 C9 H6 119.5
C9 C10 C11 119.5(2)
C9 C10 H7 120.2
C11 C10 H7 120.2
O6 C11 C10 123.7(2)
O6 C11 C12 115.78(19)
C10 C11 C12 120.5(2)
C7 C12 C11 118.9(2)
C7 C12 C13 121.7(2)
C11 C12 C13 119.3(2)
C14 C13 C23 109.72(18)
C14 C13 C12 113.09(19)
C23 C13 C12 110.48(18)
C14 C13 H13 107.8
C23 C13 H13 107.8
C12 C13 H13 107.8
C5 C14 C1 118.7(2)
C5 C14 C13 122.2(2)
C1 C14 C13 119.0(2)
O2 C15 C16 108.3(2)
O2 C15 H15A 110.0
C16 C15 H15A 110.0
O2 C15 H15B 110.0
C16 C15 H15B 110.0
H15A C15 H15B 108.4
O3 C16 C15 110.2(2)
O3 C16 H16A 109.6
C15 C16 H16A 109.6
O3 C16 H16B 109.6
C15 C16 H16B 109.6
H16A C16 H16B 108.1
O3 C17 C18 109.6(2)
O3 C17 H17A 109.7
C18 C17 H17A 109.7
O3 C17 H17B 109.7
C18 C17 H17B 109.7
H17A C17 H17B 108.2
O4 C18 C17 108.0(2)
O4 C18 H18A 110.1
C17 C18 H18A 110.1
O4 C18 H18B 110.1
C17 C18 H18B 110.1
H18A C18 H18B 108.4
O4 C19 C20 107.9(2)
O4 C19 H19A 110.1
C20 C19 H19A 110.1
O4 C19 H19B 110.1
C20 C19 H19B 110.1
H19A C19 H19B 108.4
O5 C20 C19 108.5(2)
O5 C20 H20A 110.0
C19 C20 H20A 110.0
O5 C20 H20B 110.0
C19 C20 H20B 110.0
H20A C20 H20B 108.4
O5 C21 C22 110.8(2)
O5 C21 H21A 109.5
C22 C21 H21A 109.5
O5 C21 H21B 109.5
C22 C21 H21B 109.5
H21A C21 H21B 108.1
O6 C22 C21 108.44(19)
O6 C22 H22A 110.0
C21 C22 H22A 110.0
O6 C22 H22B 110.0
C21 C22 H22B 110.0
H22A C22 H22B 108.4
C24 C23 C13 129.3(2)
C24 C23 S1 111.35(17)
C13 C23 S1 119.38(16)
C23 C24 C25 113.2(2)
C23 C24 H24 123.4
C25 C24 H24 123.4
C26 C25 C24 113.5(2)
C26 C25 H25 123.3
C24 C25 H25 123.3
C25 C26 C27 128.8(2)
C25 C26 S1 110.38(17)
C27 C26 S1 120.78(17)
C28 C27 C26 129.7(2)
C28 C27 S2 111.64(17)
C26 C27 S2 118.66(17)
C27 C28 C29 109.6(2)
C27 C28 H28 125.2
C29 C28 H28 125.2
C30 C29 C28 114.5(2)
C30 C29 H29 122.8
C28 C29 H29 122.8
C29 C30 S2 112.29(19)
C29 C30 H031 123.9
S2 C30 H031 123.9
C1 O2 C15 117.96(18)
C16 O3 C17 112.36(19)
C18 O4 C19 112.6(2)
C21 O5 C20 111.42(19)
C11 O6 C22 117.32(18)
C23 S1 C26 91.62(11)
C30 S2 C27 91.96(12)

loop_
_geom_bond_atom_site_label_1
_geom_bond_atom_site_label_2
_geom_bond_distance
C1 O2 1.372(3)
C1 C2 1.387(3)
C1 C14 1.412(3)
C2 C3 1.388(4)
C2 H2 0.9500
C3 C4 1.378(4)
C3 H3 0.9500
C4 C5 1.401(3)
C4 H4 0.9500
C5 C14 1.387(3)
C5 C6 1.492(3)
C6 O1 1.223(3)
C6 C7 1.485(3)
C7 C12 1.393(3)
C7 C8 1.411(3)
C8 C9 1.369(4)
C8 H5 0.9500
C9 C10 1.389(4)
C9 H6 0.9500
C10 C11 1.399(3)
C10 H7 0.9500
C11 O6 1.364(3)
C11 C12 1.404(3)
C12 C13 1.521(3)
C13 C14 1.514(3)
C13 C23 1.517(3)
C13 H13 1.0000
C15 O2 1.434(3)
C15 C16 1.496(4)
C15 H15A 0.9900
C15 H15B 0.9900
C16 O3 1.414(3)
C16 H16A 0.9900
C16 H16B 0.9900
C17 O3 1.425(3)
C17 C18 1.499(4)
C17 H17A 0.9900
C17 H17B 0.9900
C18 O4 1.411(3)
C18 H18A 0.9900
C18 H18B 0.9900
C19 O4 1.417(3)
C19 C20 1.494(4)
C19 H19A 0.9900
C19 H19B 0.9900
C20 O5 1.419(3)
C20 H20A 0.9900
C20 H20B 0.9900
C21 O5 1.419(3)
C21 C22 1.488(4)
C21 H21A 0.9900
C21 H21B 0.9900
C22 O6 1.437(3)
C22 H22A 0.9900
C22 H22B 0.9900
C23 C24 1.351(3)
C23 S1 1.736(2)
C24 C25 1.413(3)
C24 H24 0.9500
C25 C26 1.369(3)
C25 H25 0.9500
C26 C27 1.459(3)
C26 S1 1.737(2)
C27 C28 1.407(3)
C27 S2 1.721(2)
C28 C29 1.434(3)
C28 H28 0.9500
C29 C30 1.338(4)
C29 H29 0.9500
C30 S2 1.705(3)
C30 H031 0.9500
